data_4035537
loop_
_publ_author_name
'Ogawa, Naoki'
'Yamaoka, Yousuke'
'Takikawa, Hiroshi'
'Tsubaki, Kazunori'
'Takasu, Kiyosei'

_publ_section_title
;
 Synthesis and Properties of Tribenzocarbazoles via an Acid-Promoted Retro
 (2+2)-Cycloaddition of Azapropellanes.
;
_journal_issue 15
_journal_name_full 'The Journal of organic chemistry'
_journal_page_first 7994
_journal_page_last 8002
_journal_paper_doi 10.1021/acs.joc.8b00870
_journal_volume 83
_journal_year 2018
_chemical_formula_moiety 'C30 H19 N'
_chemical_formula_sum 'C30 H19 N'
_chemical_formula_weight 393.46
_space_group_crystal_system monoclinic
_space_group_IT_number 15
_space_group_name_Hall '-C 2yc'
_space_group_name_H-M_alt 'C 1 2/c 1'
_atom_sites_solution_hydrogens geom
_atom_sites_solution_primary dual
_audit_creation_date 2018-03-02
_audit_creation_method
;
Olex2 1.2-ac3
(compiled 2016.03.30 svn.r3266 for Rigaku Oxford Diffraction, GUI svn.r5168)
;
_cell_angle_alpha 90
_cell_angle_beta 107.283(4)
_cell_angle_gamma 90
_cell_formula_units_Z 8
_cell_length_a 25.9190(10)
_cell_length_b 5.9148(2)
_cell_length_c 26.2477(9)
_cell_measurement_reflns_used 9498
_cell_measurement_temperature 293(2)
_cell_measurement_theta_max 72.8400
_cell_measurement_theta_min 5.7070
_cell_volume 3842.2(3)
_computing_cell_refinement 'CrysAlisPro 1.171.39.32e (Rigaku OD, 2017)'
_computing_data_collection 'CrysAlisPro 1.171.39.32e (Rigaku OD, 2017)'
_computing_data_reduction 'CrysAlisPro 1.171.39.32e (Rigaku OD, 2017)'
_computing_molecular_graphics 'Olex2 (Dolomanov et al., 2009)'
_computing_publication_material 'Olex2 (Dolomanov et al., 2009)'
_computing_structure_refinement 'ShelXL (Sheldrick, 2015)'
_computing_structure_solution 'ShelXT (Sheldrick, 2015)'
_diffrn_ambient_temperature 293(2)
_diffrn_detector 'CCD plate'
_diffrn_measured_fraction_theta_full 1.000
_diffrn_measured_fraction_theta_max 0.971
_diffrn_measurement_details
;
List of Runs (angles in degrees, time in seconds):

  # Type    Start    End  Width  t~exp~   \w     \q     \k     \f   Frames
--------------------------------------------------------------------------
  1  \w    -89.00  89.00   0.50    0.91    --    0.00  29.00  60.00  356
  2  \w    -89.00 -38.00   0.50    0.91    --    0.00  60.00   0.00  102
  3  \w    -89.00 -38.00   0.50    0.91    --    0.00  60.00 150.00  102
  4  \w   -187.00  -8.00   0.50    3.63    --  -97.80   0.00   0.00  358
  5  \w   -187.00  -8.00   0.50    3.63    --  -97.80  14.00 120.00  358
  6  \w   -187.00  -8.00   0.50    3.63    --  -97.80  43.00   0.00  358
  7  \w   -187.00 -37.00   0.50    3.63    --  -97.80  60.00 150.00  300
  8  \w   -187.00 -37.00   0.50    3.63    --  -97.80  60.00   0.00  300
  9  \w   -187.00 -48.00   0.50    3.63    --  -97.80  58.00 174.07  278
;
_diffrn_measurement_device 'four-circle diffractometer'
_diffrn_measurement_device_type 'XtaLAB AFC11 (RCD3): quarter-chi single'
_diffrn_measurement_method '\w scans'
_diffrn_orient_matrix_type 'CrysAlisPro convention (1999,Acta A55,543-557)'
_diffrn_orient_matrix_UB_11 -0.0201750000
_diffrn_orient_matrix_UB_12 -0.0931033000
_diffrn_orient_matrix_UB_13 -0.0573146000
_diffrn_orient_matrix_UB_21 0.0559113000
_diffrn_orient_matrix_UB_22 0.0459025000
_diffrn_orient_matrix_UB_23 -0.0073067000
_diffrn_orient_matrix_UB_31 0.0185413000
_diffrn_orient_matrix_UB_32 -0.2388717000
_diffrn_orient_matrix_UB_33 0.0209187000
_diffrn_radiation_monochromator graphite
_diffrn_radiation_probe x-ray
_diffrn_radiation_type CuK\a
_diffrn_radiation_wavelength 1.54184
_diffrn_reflns_av_R_equivalents 0.0416
_diffrn_reflns_av_unetI/netI 0.0301
_diffrn_reflns_Laue_measured_fraction_full 1.000
_diffrn_reflns_Laue_measured_fraction_max 0.971
_diffrn_reflns_limit_h_max 32
_diffrn_reflns_limit_h_min -31
_diffrn_reflns_limit_k_max 5
_diffrn_reflns_limit_k_min -7
_diffrn_reflns_limit_l_max 30
_diffrn_reflns_limit_l_min -32
_diffrn_reflns_number 14633
_diffrn_reflns_point_group_measured_fraction_full 1.000
_diffrn_reflns_point_group_measured_fraction_max 0.971
_diffrn_reflns_theta_full 67.684
_diffrn_reflns_theta_max 73.468
_diffrn_reflns_theta_min 3.527
_diffrn_source 'fine-focus sealed X-ray tube'
_diffrn_source_type 'Enhance (Cu) X-ray Source'
_exptl_absorpt_coefficient_mu 0.600
_exptl_absorpt_correction_T_max 1.00000
_exptl_absorpt_correction_T_min 0.72355
_exptl_absorpt_correction_type multi-scan
_exptl_absorpt_process_details
;
CrysAlisPro 1.171.39.32e (Rigaku Oxford Diffraction, 2017)
Empirical absorption correction using spherical harmonics,
 implemented in SCALE3 ABSPACK scaling algorithm.
;
_exptl_crystal_colour 'clear light yellow'
_exptl_crystal_colour_lustre clear
_exptl_crystal_colour_modifier light
_exptl_crystal_colour_primary yellow
_exptl_crystal_density_diffrn 1.360
_exptl_crystal_description prism
_exptl_crystal_F_000 1648
_exptl_crystal_recrystallization_method 'resrystalizzations from EtOAc'
_exptl_crystal_size_max 0.3
_exptl_crystal_size_mid 0.05
_exptl_crystal_size_min 0.05
_refine_diff_density_max 0.231
_refine_diff_density_min -0.319
_refine_diff_density_rms 0.069
_refine_ls_extinction_method none
_refine_ls_goodness_of_fit_ref 1.102
_refine_ls_hydrogen_treatment constr
_refine_ls_matrix_type full
_refine_ls_number_parameters 280
_refine_ls_number_reflns 3780
_refine_ls_number_restraints 0
_refine_ls_restrained_S_all 1.102
_refine_ls_R_factor_all 0.0542
_refine_ls_R_factor_gt 0.0510
_refine_ls_shift/su_max 0.001
_refine_ls_shift/su_mean 0.000
_refine_ls_structure_factor_coef Fsqd
_refine_ls_weighting_details 'w=1/[\s^2^(Fo^2^)+(0.0892P)^2^+2.9161P] where P=(Fo^2^+2Fc^2^)/3'
_refine_ls_weighting_scheme calc
_refine_ls_wR_factor_gt 0.1475
_refine_ls_wR_factor_ref 0.1507
_reflns_Friedel_coverage 0.000
_reflns_number_gt 3429
_reflns_number_total 3780
_reflns_threshold_expression 'I > 2\s(I)'
_cod_data_source_file jo8b00870_si_003.cif
_cod_data_source_block 180302no
_cod_database_code 4035537
_chemical_oxdiff_formula 'C107 H107 N107 '
_shelx_space_group_comment
;
The symmetry employed for this shelxl refinement is uniquely defined
by the following loop, which should always be used as a source of
symmetry information in preference to the above space-group names.
They are only intended as comments.
;
_reflns_odcompleteness_completeness 99.95
_reflns_odcompleteness_iscentric 1
_reflns_odcompleteness_theta 66.97
_olex2_refinement_description
;
1. Fixed Uiso
 At 1.2 times of:
  All C(H) groups
2.a Aromatic/amide H refined with riding coordinates:
 C24(H24), C5(H5), C10(H10), C13(H13), C31(H31), C11(H11), C4(H4), C12(H12),
 C7(H7), C23(H23), C29(H29), C19(H19), C26(H26), C6(H6), C27(H27), C21(H21),
 C22(H22), C28(H28), C20(H20)
;
_shelx_shelxl_version_number 2016/6
_olex2_submission_special_instructions 'No special instructions were received'
_oxdiff_exptl_absorpt_empirical_details
;
Empirical correction (ABSPACK) includes:
- Absorption correction using spherical harmonics
- Frame scaling
;
_oxdiff_exptl_absorpt_empirical_full_max 1.487
_oxdiff_exptl_absorpt_empirical_full_min 0.509

loop_
_space_group_symop_operation_xyz
'x, y, z'
'-x, y, -z+1/2'
'x+1/2, y+1/2, z'
'-x+1/2, y+1/2, -z+1/2'
'-x, -y, -z'
'x, -y, z-1/2'
'-x+1/2, -y+1/2, -z'
'x+1/2, -y+1/2, z-1/2'

loop_
_atom_site_label
_atom_site_type_symbol
_atom_site_fract_x
_atom_site_fract_y
_atom_site_fract_z
_atom_site_U_iso_or_equiv
_atom_site_adp_type
_atom_site_occupancy
_atom_site_site_symmetry_order
_atom_site_calc_flag
_atom_site_refinement_flags_posn
N1 N 0.59546(5) 0.5156(2) 0.63514(5) 0.0233(3) Uani 1 1 d .
C18 C 0.54456(6) 0.5116(2) 0.64604(5) 0.0226(3) Uani 1 1 d .
C14 C 0.71057(6) 0.8343(2) 0.62117(6) 0.0229(3) Uani 1 1 d .
C15 C 0.66848(6) 0.6700(2) 0.61641(6) 0.0222(3) Uani 1 1 d .
C24 C 0.66680(6) 0.3738(3) 0.54148(6) 0.0241(3) Uani 1 1 d .
H24 H 0.696519 0.429224 0.532482 0.029 Uiso 1 1 calc R
C3 C 0.64301(6) 0.8443(2) 0.69169(6) 0.0224(3) Uani 1 1 d .
C16 C 0.65031(6) 0.4776(2) 0.58115(6) 0.0223(3) Uani 1 1 d .
C2 C 0.63469(6) 0.6848(2) 0.64872(6) 0.0217(3) Uani 1 1 d .
C8 C 0.68291(6) 1.0140(2) 0.69531(6) 0.0230(3) Uani 1 1 d .
C17 C 0.60458(6) 0.3883(2) 0.59393(6) 0.0229(3) Uani 1 1 d .
C30 C 0.59260(6) 0.0984(2) 0.52795(6) 0.0243(3) Uani 1 1 d .
C5 C 0.62529(6) 0.9926(3) 0.77091(6) 0.0255(3) Uani 1 1 d .
H5 H 0.607314 0.983189 0.796674 0.031 Uiso 1 1 calc R
C9 C 0.71651(6) 1.0111(2) 0.65927(6) 0.0227(3) Uani 1 1 d .
C10 C 0.75614(6) 1.1774(3) 0.66186(6) 0.0251(3) Uani 1 1 d .
H10 H 0.760644 1.293532 0.686694 0.030 Uiso 1 1 calc R
C13 C 0.74496(6) 0.8311(3) 0.58833(6) 0.0251(3) Uani 1 1 d .
H13 H 0.741959 0.714162 0.563922 0.030 Uiso 1 1 calc R
C31 C 0.57554(6) 0.2057(2) 0.56810(6) 0.0246(3) Uani 1 1 d .
H31 H 0.545375 0.154193 0.576907 0.030 Uiso 1 1 calc R
C11 C 0.78838(6) 1.1725(3) 0.62855(6) 0.0265(3) Uani 1 1 d .
H11 H 0.813811 1.285754 0.630598 0.032 Uiso 1 1 calc R
C4 C 0.61562(6) 0.8345(2) 0.73099(6) 0.0233(3) Uani 1 1 d .
H4 H 0.590797 0.719536 0.729702 0.028 Uiso 1 1 calc R
C12 C 0.78279(6) 0.9977(3) 0.59184(6) 0.0269(3) Uani 1 1 d .
H12 H 0.804763 0.993693 0.569560 0.032 Uiso 1 1 calc R
C7 C 0.69038(6) 1.1766(3) 0.73615(6) 0.0258(3) Uani 1 1 d .
H7 H 0.715075 1.292935 0.738260 0.031 Uiso 1 1 calc R
C23 C 0.53076(6) 0.3250(2) 0.67125(6) 0.0256(3) Uani 1 1 d .
H23 H 0.554634 0.204402 0.681388 0.031 Uiso 1 1 calc R
C29 C 0.56577(6) -0.0971(3) 0.50067(6) 0.0274(3) Uani 1 1 d .
H29 H 0.536584 -0.156941 0.509894 0.033 Uiso 1 1 calc R
C25 C 0.63851(6) 0.1832(2) 0.51453(6) 0.0245(3) Uani 1 1 d .
C19 C 0.50857(6) 0.6896(3) 0.62989(6) 0.0267(3) Uani 1 1 d .
H19 H 0.517462 0.812387 0.612012 0.032 Uiso 1 1 calc R
C26 C 0.65480(6) 0.0712(3) 0.47373(6) 0.0270(3) Uani 1 1 d .
H26 H 0.684882 0.123367 0.464871 0.032 Uiso 1 1 calc R
C6 C 0.66202(6) 1.1680(3) 0.77307(6) 0.0267(3) Uani 1 1 d .
H6 H 0.667343 1.278505 0.799321 0.032 Uiso 1 1 calc R
C27 C 0.62702(6) -0.1112(3) 0.44743(6) 0.0299(4) Uani 1 1 d .
H27 H 0.637635 -0.179206 0.420199 0.036 Uiso 1 1 calc R
C21 C 0.44537(6) 0.4988(3) 0.66636(6) 0.0315(4) Uani 1 1 d .
H21 H 0.412360 0.495361 0.673593 0.038 Uiso 1 1 calc R
C22 C 0.48099(6) 0.3194(3) 0.68127(6) 0.0298(4) Uani 1 1 d .
H22 H 0.471603 0.194329 0.698089 0.036 Uiso 1 1 calc R
C28 C 0.58206(6) -0.1974(3) 0.46148(6) 0.0295(4) Uani 1 1 d .
H28 H 0.563640 -0.323181 0.443805 0.035 Uiso 1 1 calc R
C20 C 0.45917(6) 0.6839(3) 0.64053(6) 0.0312(4) Uani 1 1 d .
H20 H 0.435270 0.804391 0.630326 0.037 Uiso 1 1 calc R

loop_
_atom_site_aniso_label
_atom_site_aniso_U_11
_atom_site_aniso_U_22
_atom_site_aniso_U_33
_atom_site_aniso_U_23
_atom_site_aniso_U_13
_atom_site_aniso_U_12
N1 0.0251(6) 0.0212(6) 0.0239(6) -0.0020(5) 0.0076(5) -0.0017(5)
C18 0.0249(7) 0.0214(7) 0.0208(7) -0.0027(5) 0.0055(5) -0.0017(5)
C14 0.0214(7) 0.0224(7) 0.0227(7) 0.0023(5) 0.0031(5) 0.0023(5)
C15 0.0216(7) 0.0214(7) 0.0215(7) 0.0002(5) 0.0033(5) 0.0029(5)
C24 0.0251(7) 0.0227(7) 0.0230(7) 0.0016(6) 0.0049(6) 0.0021(6)
C3 0.0221(7) 0.0211(7) 0.0216(7) 0.0020(5) 0.0029(5) 0.0032(5)
C16 0.0224(7) 0.0210(7) 0.0222(7) 0.0021(5) 0.0046(5) 0.0022(5)
C2 0.0214(7) 0.0197(7) 0.0219(7) 0.0017(5) 0.0031(5) 0.0014(5)
C8 0.0215(7) 0.0220(7) 0.0226(7) 0.0019(5) 0.0022(5) 0.0025(5)
C17 0.0255(7) 0.0207(7) 0.0214(6) 0.0012(5) 0.0053(5) 0.0025(5)
C30 0.0272(7) 0.0204(7) 0.0225(7) 0.0023(6) 0.0032(6) 0.0027(6)
C5 0.0232(7) 0.0288(8) 0.0233(7) -0.0007(6) 0.0050(6) 0.0049(6)
C9 0.0209(7) 0.0227(7) 0.0219(7) 0.0019(5) 0.0021(5) 0.0023(5)
C10 0.0250(7) 0.0239(8) 0.0234(7) 0.0000(6) 0.0029(6) 0.0003(5)
C13 0.0255(7) 0.0250(8) 0.0237(7) -0.0006(6) 0.0057(6) 0.0019(6)
C31 0.0259(7) 0.0209(7) 0.0259(7) 0.0003(6) 0.0059(6) -0.0002(6)
C11 0.0235(7) 0.0269(8) 0.0271(7) 0.0023(6) 0.0044(6) -0.0030(6)
C4 0.0222(7) 0.0232(7) 0.0233(7) 0.0010(5) 0.0048(5) 0.0014(5)
C12 0.0239(7) 0.0291(8) 0.0272(7) 0.0035(6) 0.0067(6) 0.0020(6)
C7 0.0237(7) 0.0244(8) 0.0267(7) -0.0034(6) 0.0038(6) -0.0013(5)
C23 0.0288(8) 0.0218(7) 0.0237(7) 0.0012(6) 0.0038(6) -0.0010(6)
C29 0.0315(8) 0.0215(7) 0.0267(7) -0.0003(6) 0.0049(6) 0.0013(6)
C25 0.0270(7) 0.0223(7) 0.0216(7) 0.0026(5) 0.0031(6) 0.0048(5)
C19 0.0305(8) 0.0218(7) 0.0264(7) -0.0001(6) 0.0063(6) -0.0004(6)
C26 0.0298(8) 0.0254(8) 0.0242(7) 0.0000(6) 0.0053(6) 0.0049(6)
C6 0.0264(7) 0.0260(8) 0.0252(7) -0.0053(6) 0.0038(6) 0.0020(6)
C27 0.0369(9) 0.0275(8) 0.0235(7) -0.0005(6) 0.0061(6) 0.0070(6)
C21 0.0256(8) 0.0404(9) 0.0290(8) -0.0090(7) 0.0089(6) -0.0056(6)
C22 0.0328(8) 0.0305(8) 0.0262(7) -0.0013(6) 0.0090(6) -0.0090(6)
C28 0.0341(8) 0.0232(8) 0.0268(7) -0.0031(6) 0.0021(6) 0.0020(6)
C20 0.0278(8) 0.0307(9) 0.0322(8) -0.0041(6) 0.0044(6) 0.0051(6)

loop_
_atom_type_symbol
_atom_type_description
_atom_type_scat_dispersion_real
_atom_type_scat_dispersion_imag
_atom_type_scat_source
C C 0.0181 0.0091 'International Tables Vol C Tables 4.2.6.8 and 6.1.1.4'
H H 0.0000 0.0000 'International Tables Vol C Tables 4.2.6.8 and 6.1.1.4'
N N 0.0311 0.0180 'International Tables Vol C Tables 4.2.6.8 and 6.1.1.4'

loop_
_geom_angle_atom_site_label_1
_geom_angle_atom_site_label_2
_geom_angle_atom_site_label_3
_geom_angle
C2 N1 C18 127.30(12)
C17 N1 C18 121.68(12)
C17 N1 C2 107.85(12)
C23 C18 N1 119.49(13)
C23 C18 C19 120.30(14)
C19 C18 N1 120.18(13)
C9 C14 C15 118.56(13)
C13 C14 C15 122.55(13)
C13 C14 C9 118.86(13)
C14 C15 C16 132.66(14)
C2 C15 C14 120.24(13)
C2 C15 C16 107.07(13)
C16 C24 H24 120.0
C16 C24 C25 120.06(14)
C25 C24 H24 120.0
C8 C3 C2 116.87(13)
C4 C3 C2 123.64(14)
C4 C3 C8 119.44(13)
C24 C16 C15 135.53(14)
C24 C16 C17 118.52(13)
C17 C16 C15 105.95(13)
N1 C2 C3 126.84(13)
C15 C2 N1 110.03(12)
C15 C2 C3 123.00(13)
C3 C8 C9 120.57(13)
C7 C8 C3 117.67(14)
C7 C8 C9 121.69(14)
N1 C17 C16 109.08(13)
C31 C17 N1 127.78(14)
C31 C17 C16 123.14(14)
C31 C30 C29 121.71(14)
C31 C30 C25 119.73(14)
C29 C30 C25 118.55(14)
C4 C5 H5 119.8
C4 C5 C6 120.33(14)
C6 C5 H5 119.8
C14 C9 C8 120.10(13)
C10 C9 C14 118.15(14)
C10 C9 C8 121.73(13)
C9 C10 H10 119.1
C11 C10 C9 121.71(14)
C11 C10 H10 119.1
C14 C13 H13 119.5
C12 C13 C14 121.10(14)
C12 C13 H13 119.5
C17 C31 C30 118.37(14)
C17 C31 H31 120.8
C30 C31 H31 120.8
C10 C11 H11 120.1
C10 C11 C12 119.82(14)
C12 C11 H11 120.1
C3 C4 H4 119.6
C5 C4 C3 120.75(14)
C5 C4 H4 119.6
C13 C12 C11 120.34(15)
C13 C12 H12 119.8
C11 C12 H12 119.8
C8 C7 H7 119.1
C6 C7 C8 121.79(14)
C6 C7 H7 119.1
C18 C23 H23 120.2
C18 C23 C22 119.62(14)
C22 C23 H23 120.2
C30 C29 H29 119.4
C28 C29 C30 121.26(15)
C28 C29 H29 119.4
C24 C25 C30 120.16(14)
C24 C25 C26 121.39(14)
C26 C25 C30 118.45(14)
C18 C19 H19 120.1
C18 C19 C20 119.75(14)
C20 C19 H19 120.1
C25 C26 H26 119.4
C27 C26 C25 121.18(15)
C27 C26 H26 119.4
C5 C6 H6 120.1
C7 C6 C5 119.84(14)
C7 C6 H6 120.1
C26 C27 H27 119.9
C26 C27 C28 120.23(14)
C28 C27 H27 119.9
C22 C21 H21 120.2
C22 C21 C20 119.67(15)
C20 C21 H21 120.2
C23 C22 H22 119.8
C21 C22 C23 120.40(15)
C21 C22 H22 119.8
C29 C28 C27 120.28(15)
C29 C28 H28 119.9
C27 C28 H28 119.9
C19 C20 H20 119.9
C21 C20 C19 120.23(15)
C21 C20 H20 119.9

loop_
_geom_bond_atom_site_label_1
_geom_bond_atom_site_label_2
_geom_bond_distance
N1 C18 1.4307(19)
N1 C2 1.3954(18)
N1 C17 1.3945(19)
C18 C23 1.387(2)
C18 C19 1.387(2)
C14 C15 1.438(2)
C14 C9 1.424(2)
C14 C13 1.412(2)
C15 C16 1.454(2)
C15 C2 1.391(2)
C24 H24 0.9300
C24 C16 1.382(2)
C24 C25 1.414(2)
C3 C2 1.437(2)
C3 C8 1.424(2)
C3 C4 1.417(2)
C16 C17 1.426(2)
C8 C9 1.464(2)
C8 C7 1.410(2)
C17 C31 1.375(2)
C30 C31 1.409(2)
C30 C29 1.428(2)
C30 C25 1.429(2)
C5 H5 0.9300
C5 C4 1.371(2)
C5 C6 1.397(2)
C9 C10 1.409(2)
C10 H10 0.9300
C10 C11 1.377(2)
C13 H13 0.9300
C13 C12 1.374(2)
C31 H31 0.9300
C11 H11 0.9300
C11 C12 1.391(2)
C4 H4 0.9300
C12 H12 0.9300
C7 H7 0.9300
C7 C6 1.380(2)
C23 H23 0.9300
C23 C22 1.391(2)
C29 H29 0.9300
C29 C28 1.359(2)
C25 C26 1.426(2)
C19 H19 0.9300
C19 C20 1.389(2)
C26 H26 0.9300
C26 C27 1.365(2)
C6 H6 0.9300
C27 H27 0.9300
C27 C28 1.417(2)
C21 H21 0.9300
C21 C22 1.385(2)
C21 C20 1.390(2)
C22 H22 0.9300
C28 H28 0.9300
C20 H20 0.9300

loop_
_geom_torsion_atom_site_label_1
_geom_torsion_atom_site_label_2
_geom_torsion_atom_site_label_3
_geom_torsion_atom_site_label_4
_geom_torsion
N1 C18 C23 C22 -179.16(13)
N1 C18 C19 C20 179.81(13)
N1 C17 C31 C30 -178.76(13)
C18 N1 C2 C15 -159.12(13)
C18 N1 C2 C3 25.0(2)
C18 N1 C17 C16 161.32(12)
C18 N1 C17 C31 -18.4(2)
C18 C23 C22 C21 -0.2(2)
C18 C19 C20 C21 -1.2(2)
C14 C15 C16 C24 3.3(3)
C14 C15 C16 C17 -176.58(14)
C14 C15 C2 N1 176.90(12)
C14 C15 C2 C3 -7.0(2)
C14 C9 C10 C11 0.4(2)
C14 C13 C12 C11 0.8(2)
C15 C14 C9 C8 4.5(2)
C15 C14 C9 C10 -176.98(12)
C15 C14 C13 C12 176.29(13)
C15 C16 C17 N1 -0.83(15)
C15 C16 C17 C31 178.90(13)
C24 C16 C17 N1 179.25(12)
C24 C16 C17 C31 -1.0(2)
C24 C25 C26 C27 -179.30(14)
C3 C8 C9 C14 -1.8(2)
C3 C8 C9 C10 179.74(12)
C3 C8 C7 C6 2.9(2)
C16 C15 C2 N1 -1.27(15)
C16 C15 C2 C3 174.84(12)
C16 C24 C25 C30 0.4(2)
C16 C24 C25 C26 -179.46(13)
C16 C17 C31 C30 1.6(2)
C2 N1 C18 C23 -127.56(15)
C2 N1 C18 C19 54.6(2)
C2 N1 C17 C16 0.07(15)
C2 N1 C17 C31 -179.64(14)
C2 C15 C16 C24 -178.83(16)
C2 C15 C16 C17 1.27(15)
C2 C3 C8 C9 -4.94(19)
C2 C3 C8 C7 177.92(12)
C2 C3 C4 C5 -179.79(13)
C8 C3 C2 N1 -175.07(13)
C8 C3 C2 C15 9.5(2)
C8 C3 C4 C5 3.1(2)
C8 C9 C10 C11 178.86(13)
C8 C7 C6 C5 0.9(2)
C17 N1 C18 C23 75.07(18)
C17 N1 C18 C19 -102.76(16)
C17 N1 C2 C15 0.77(15)
C17 N1 C2 C3 -175.16(13)
C30 C29 C28 C27 1.1(2)
C30 C25 C26 C27 0.8(2)
C9 C14 C15 C16 177.34(14)
C9 C14 C15 C2 -0.3(2)
C9 C14 C13 C12 -1.5(2)
C9 C8 C7 C6 -174.24(13)
C9 C10 C11 C12 -1.2(2)
C10 C11 C12 C13 0.6(2)
C13 C14 C15 C16 -0.5(2)
C13 C14 C15 C2 -178.12(13)
C13 C14 C9 C8 -177.56(12)
C13 C14 C9 C10 0.9(2)
C31 C30 C29 C28 179.06(14)
C31 C30 C25 C24 0.1(2)
C31 C30 C25 C26 -179.98(13)
C4 C3 C2 N1 7.7(2)
C4 C3 C2 C15 -167.69(13)
C4 C3 C8 C9 172.37(12)
C4 C3 C8 C7 -4.8(2)
C4 C5 C6 C7 -2.7(2)
C7 C8 C9 C14 175.21(13)
C7 C8 C9 C10 -3.2(2)
C23 C18 C19 C20 2.0(2)
C29 C30 C31 C17 177.68(13)
C29 C30 C25 C24 -178.69(13)
C29 C30 C25 C26 1.2(2)
C25 C24 C16 C15 -179.91(15)
C25 C24 C16 C17 0.0(2)
C25 C30 C31 C17 -1.1(2)
C25 C30 C29 C28 -2.2(2)
C25 C26 C27 C28 -1.9(2)
C19 C18 C23 C22 -1.3(2)
C26 C27 C28 C29 1.0(2)
C6 C5 C4 C3 0.7(2)
C22 C21 C20 C19 -0.3(2)
C20 C21 C22 C23 0.9(2)
